data_8106755
loop_
_publ_author_name
'Zhao, WeiCan'
'Shi, Jing'
'Hou, YanJun'

_publ_section_title
;
 The crystal structure of
 tris(\m2-1,3-bis(4,4,4-trifluoro-3-oxido-1-(oxo)but-2-en-1-yl)phenyl-\k4
 O,O&#x2032;:O&#x2032;&#x2032;,O&#x2032;&#x2032;&#x2032;)-bis(1,2-dimethoxyethane-\k2
 O,O&#x2032;)dilutetium(III), C50H38F18Lu2O16
;
_journal_issue 6
_journal_name_full 'Zeitschrift f\"ur Kristallographie - New Crystal Structures'
_journal_page_first 1021
_journal_page_last 1022
_journal_paper_doi 10.1515/ncrs-2017-0145
_journal_volume 232
_journal_year 2017
_chemical_formula_moiety 'C50 H38 F18 Lu2 O16'
_chemical_formula_sum 'C50 H38 F18 Lu2 O16'
_chemical_formula_weight 1586.74
_chemical_name_systematic
;
tris(\m2-1,3-bis(4,4,4-Trifluoro-3-oxido-1-(oxo)but-2-en-1-yl)phenyl)-
bis(1,2-dimethoxyethane-O,O')-di-Lutetium(iii)
;
_space_group_crystal_system monoclinic
_space_group_IT_number 15
_space_group_name_Hall '-C 2yc'
_space_group_name_H-M_alt 'C 1 2/c 1'
_atom_sites_solution_hydrogens geom
_cell_angle_alpha 90
_cell_angle_beta 91.9190(10)
_cell_angle_gamma 90
_cell_formula_units_Z 4
_cell_length_a 15.7024(12)
_cell_length_b 12.6169(10)
_cell_length_c 29.715(2)
_cell_measurement_reflns_used 6472
_cell_measurement_temperature 273(2)
_cell_measurement_theta_max 28.3093
_cell_measurement_theta_min 2.5082
_cell_volume 5883.7(8)
_computing_cell_refinement 'SAINT (Bruker, 2004)'
_computing_data_collection 'APEX2 (Bruker, 2004)'
_computing_data_reduction 'SAINT (Bruker, 2004)'
_computing_molecular_graphics 'SHELXTL (Sheldrick, 2008)'
_computing_publication_material 'publCIF (Westrip, 2010)'
_computing_structure_refinement 'SHELXL-2014/7 (Sheldrick, 2014)'
_computing_structure_solution 'SHELXS97 (Sheldrick, 2008)'
_diffrn_ambient_temperature 273(2)
_diffrn_measured_fraction_theta_full 0.990
_diffrn_measured_fraction_theta_max 0.971
_diffrn_measurement_device_type 'Bruker SMART APEXII CCD area-detector'
_diffrn_measurement_method '\f and \w'
_diffrn_radiation_type MoK\a
_diffrn_radiation_wavelength 0.71073
_diffrn_reflns_av_R_equivalents 0.0162
_diffrn_reflns_av_unetI/netI 0.0174
_diffrn_reflns_Laue_measured_fraction_full 0.990
_diffrn_reflns_Laue_measured_fraction_max 0.971
_diffrn_reflns_limit_h_max 21
_diffrn_reflns_limit_h_min -20
_diffrn_reflns_limit_k_max 16
_diffrn_reflns_limit_k_min -16
_diffrn_reflns_limit_l_max 37
_diffrn_reflns_limit_l_min -39
_diffrn_reflns_number 23077
_diffrn_reflns_point_group_measured_fraction_full 0.990
_diffrn_reflns_point_group_measured_fraction_max 0.971
_diffrn_reflns_theta_full 25.242
_diffrn_reflns_theta_max 28.484
_diffrn_reflns_theta_min 2.508
_diffrn_source 'fine-focus sealed tube'
_exptl_absorpt_coefficient_mu 3.457
_exptl_absorpt_correction_T_max 0.4236
_exptl_absorpt_correction_T_min 0.4042
_exptl_absorpt_correction_type multi-scan
_exptl_absorpt_process_details '(SADABS; Sheldrick, 1996)'
_exptl_crystal_colour Colorless
_exptl_crystal_density_diffrn 1.791
_exptl_crystal_density_method 'not measured'
_exptl_crystal_description block
_exptl_crystal_F_000 3080
_exptl_crystal_size_max 0.320
_exptl_crystal_size_mid 0.320
_exptl_crystal_size_min 0.300
_refine_diff_density_max 0.994
_refine_diff_density_min -1.473
_refine_diff_density_rms 0.078
_refine_ls_extinction_coef .
_refine_ls_extinction_method none
_refine_ls_goodness_of_fit_ref 0.959
_refine_ls_hydrogen_treatment constr
_refine_ls_matrix_type full
_refine_ls_number_parameters 445
_refine_ls_number_reflns 7247
_refine_ls_number_restraints 114
_refine_ls_restrained_S_all 1.101
_refine_ls_R_factor_all 0.0327
_refine_ls_R_factor_gt 0.0273
_refine_ls_shift/su_max 0.002
_refine_ls_shift/su_mean 0.000
_refine_ls_structure_factor_coef Fsqd
_refine_ls_weighting_details 'w=1/[\s^2^(Fo^2^)+(0.0297P)^2^+21.1542P] where P=(Fo^2^+2Fc^2^)/3'
_refine_ls_weighting_scheme calc
_refine_ls_wR_factor_gt 0.0633
_refine_ls_wR_factor_ref 0.0660
_reflns_Friedel_coverage 0.000
_reflns_Friedel_fraction_full .
_reflns_Friedel_fraction_max .
_reflns_number_gt 6388
_reflns_number_total 7247
_reflns_threshold_expression 'I > 2\s(I)'
_cod_data_source_file suppl_ncrs-2017-0145_suppl.cif
_cod_data_source_block HD65Lu_0m
_cod_original_sg_symbol_H-M 'C 2/c'
_cod_database_code 8106755
_shelx_space_group_comment
;
The symmetry employed for this shelxl refinement is uniquely defined
by the following loop, which should always be used as a source of
symmetry information in preference to the above space-group names.
They are only intended as comments.
;
_shelx_estimated_absorpt_t_min 0.404
_shelx_estimated_absorpt_t_max 0.424

loop_
_space_group_symop_operation_xyz
'x, y, z'
'-x, y, -z+1/2'
'x+1/2, y+1/2, z'
'-x+1/2, y+1/2, -z+1/2'
'-x, -y, -z'
'x, -y, z-1/2'
'-x+1/2, -y+1/2, -z'
'x+1/2, -y+1/2, z-1/2'

loop_
_atom_site_label
_atom_site_type_symbol
_atom_site_fract_x
_atom_site_fract_y
_atom_site_fract_z
_atom_site_U_iso_or_equiv
_atom_site_adp_type
_atom_site_occupancy
_atom_site_site_symmetry_order
_atom_site_calc_flag
_atom_site_refinement_flags_posn
_atom_site_refinement_flags_adp
_atom_site_refinement_flags_occupancy
_atom_site_disorder_assembly
_atom_site_disorder_group
C1 C 0.3688(2) 0.1382(4) 0.39841(14) 0.0607(10) Uani 1 1 d . . . . .
C2 C 0.2862(2) 0.1503(3) 0.37035(12) 0.0447(7) Uani 1 1 d . . . . .
C3 C 0.2786(2) 0.0970(3) 0.33010(12) 0.0476(8) Uani 1 1 d . . . . .
H3 H 0.3233 0.0545 0.3211 0.057 Uiso 1 1 calc R U . . .
C4 C 0.2044(2) 0.1056(2) 0.30213(11) 0.0394(6) Uani 1 1 d . . . . .
C5 C 0.19455(19) 0.0414(3) 0.26000(11) 0.0397(7) Uani 1 1 d . . . . .
C6 C 0.2453(2) -0.0468(3) 0.25176(13) 0.0513(8) Uani 1 1 d . . . . .
H6 H 0.2898 -0.0643 0.2719 0.062 Uiso 1 1 calc R U . . .
C7 C 0.2299(2) -0.1083(3) 0.21387(14) 0.0583(10) Uani 1 1 d . . . . .
H7 H 0.2641 -0.1668 0.2085 0.070 Uiso 1 1 calc R U . . .
C8 C 0.1640(2) -0.0831(3) 0.18399(13) 0.0511(8) Uani 1 1 d . . . . .
H8 H 0.1538 -0.1250 0.1586 0.061 Uiso 1 1 calc R U . . .
C9 C 0.11228(19) 0.0048(3) 0.19141(11) 0.0405(7) Uani 1 1 d . . . . .
C10 C 0.12899(19) 0.0671(3) 0.22923(11) 0.0401(7) Uani 1 1 d . . . . .
H10 H 0.0959 0.1269 0.2341 0.048 Uiso 1 1 calc R U . . .
C11 C 0.2006(3) 0.5310(3) 0.43326(17) 0.0874(18) Uani 1 1 d D . . . .
C12 C 0.1489(2) 0.4647(3) 0.39897(12) 0.0471(8) Uani 1 1 d . . . . .
C13 C 0.1231(2) 0.5116(3) 0.35913(13) 0.0527(9) Uani 1 1 d . . . . .
H13 H 0.1379 0.5820 0.3542 0.063 Uiso 1 1 calc R U . . .
C14 C 0.0751(2) 0.4577(2) 0.32538(10) 0.0391(6) Uani 1 1 d . . . . .
C15 C 0.0372(2) 0.5177(3) 0.28643(11) 0.0449(7) Uani 1 1 d . . . . .
C16 C 0.0000 0.4641(3) 0.2500 0.0394(9) Uani 1 2 d S T P . .
H16 H 0.0000 0.3904 0.2500 0.047 Uiso 1 2 calc R U P . .
C17 C 0.0371(4) 0.6280(3) 0.28584(14) 0.0843(17) Uani 1 1 d . . . . .
H17 H 0.0622 0.6651 0.3098 0.101 Uiso 1 1 calc R U . . .
C18 C 0.0000 0.6831(6) 0.2500 0.0842(19) Uani 1 2 d S TU P . .
H18 H 0.0000 0.7568 0.2500 0.101 Uiso 1 2 calc R U P . .
C19 C 0.1251(3) -0.1312(4) 0.40545(19) 0.0801(16) Uani 1 1 d D . . . .
C20 C 0.0797(2) -0.0335(3) 0.38638(12) 0.0466(8) Uani 1 1 d . . . . .
C21 C 0.0070(2) -0.0508(3) 0.36027(15) 0.0570(10) Uani 1 1 d . . . . .
H21 H -0.0128 -0.1198 0.3564 0.068 Uiso 1 1 calc R U . . .
C22 C -0.03807(19) 0.0325(3) 0.33928(11) 0.0396(7) Uani 1 1 d . . . . .
C23 C 0.1333(4) 0.1736(6) 0.48481(16) 0.1012(19) Uani 1 1 d . . . . .
H23A H 0.1660 0.2360 0.4919 0.152 Uiso 1 1 calc R U . . .
H23B H 0.1690 0.1222 0.4709 0.152 Uiso 1 1 calc R U . . .
H23C H 0.1114 0.1445 0.5119 0.152 Uiso 1 1 calc R U . . .
C24 C 0.0054(4) 0.2744(5) 0.47369(17) 0.0876(16) Uani 1 1 d . . . . .
H24A H 0.0310 0.3443 0.4759 0.105 Uiso 1 1 calc R U . . .
H24B H -0.0092 0.2516 0.5036 0.105 Uiso 1 1 calc R U . . .
C25 C -0.0715(3) 0.2772(5) 0.4437(2) 0.0909(17) Uani 1 1 d . . . . .
H25A H -0.1004 0.2093 0.4442 0.109 Uiso 1 1 calc R U . . .
H25B H -0.1105 0.3312 0.4538 0.109 Uiso 1 1 calc R U . . .
C26 C -0.1165(3) 0.3157(5) 0.3684(2) 0.0860(15) Uani 1 1 d . . . . .
H26A H -0.1503 0.2523 0.3671 0.129 Uiso 1 1 calc R U . . .
H26B H -0.0962 0.3312 0.3390 0.129 Uiso 1 1 calc R U . . .
H26C H -0.1506 0.3736 0.3785 0.129 Uiso 1 1 calc R U . . .
F1 F 0.42648(19) 0.0788(4) 0.38025(12) 0.1242(14) Uani 1 1 d . U . . .
F2 F 0.40274(19) 0.2310(3) 0.40830(13) 0.1016(11) Uani 1 1 d . . . . .
F3 F 0.3543(2) 0.0952(3) 0.43786(11) 0.1065(11) Uani 1 1 d . . . . .
F4A F 0.2372(7) 0.6149(6) 0.4150(4) 0.126(4) Uani 0.5885 1 d D . P A 1
F5A F 0.1420(5) 0.5741(8) 0.4619(3) 0.166(4) Uani 0.5885 1 d D . P A 1
F6A F 0.2512(6) 0.4819(6) 0.4586(3) 0.125(3) Uani 0.5885 1 d D U P A 1
F5B F 0.1850(8) 0.5127(9) 0.4741(3) 0.106(3) Uani 0.4115 1 d D U P A 2
F4B F 0.2094(8) 0.6302(7) 0.4255(4) 0.083(3) Uani 0.4115 1 d D U P A 2
F6B F 0.2869(5) 0.4924(8) 0.4308(3) 0.097(3) Uani 0.4115 1 d D . P A 2
F7A F 0.0901(7) -0.2211(6) 0.3951(4) 0.134(5) Uani 0.5509 1 d D . P B 1
F8A F 0.2026(4) -0.1277(7) 0.4064(4) 0.122(3) Uani 0.5509 1 d D U P B 1
F9A F 0.1109(7) -0.1266(8) 0.4526(3) 0.156(3) Uani 0.5509 1 d D U P B 1
F7B F 0.1719(5) -0.1777(6) 0.3695(2) 0.096(2) Uani 0.4491 1 d D U P B 2
F8B F 0.1862(6) -0.1127(6) 0.4338(3) 0.089(3) Uani 0.4491 1 d D . P B 2
F9B F 0.0786(5) -0.2047(7) 0.4190(3) 0.078(3) Uani 0.4491 1 d D U P B 2
Lu1 Lu 0.08988(2) 0.22420(2) 0.37582(2) 0.03603(5) Uani 1 1 d . . . . .
O1 O 0.23313(15) 0.20960(19) 0.38860(8) 0.0475(6) Uani 1 1 d . . . . .
O2 O 0.14349(14) 0.16603(18) 0.31086(7) 0.0422(5) Uani 1 1 d . . . . .
O3 O 0.13601(17) 0.37220(19) 0.41200(8) 0.0513(6) Uani 1 1 d . . . . .
O4 O 0.06174(15) 0.35881(16) 0.32652(7) 0.0411(5) Uani 1 1 d . . . . .
O5 O 0.11593(15) 0.05166(19) 0.39545(9) 0.0497(6) Uani 1 1 d . . . . .
O6 O -0.01857(14) 0.12852(17) 0.34312(8) 0.0429(5) Uani 1 1 d . . . . .
O7 O 0.0638(2) 0.2006(2) 0.45440(9) 0.0645(7) Uani 1 1 d . . . . .
O8 O -0.04543(16) 0.3006(2) 0.39911(10) 0.0627(7) Uani 1 1 d . . . . .

loop_
_atom_site_aniso_label
_atom_site_aniso_U_11
_atom_site_aniso_U_22
_atom_site_aniso_U_33
_atom_site_aniso_U_23
_atom_site_aniso_U_13
_atom_site_aniso_U_12
C1 0.049(2) 0.070(3) 0.061(2) -0.007(2) -0.0116(17) 0.0005(19)
C2 0.0397(15) 0.0431(19) 0.0509(18) 0.0018(14) -0.0057(14) -0.0040(14)
C3 0.0417(16) 0.048(2) 0.0524(19) -0.0041(15) -0.0067(14) 0.0074(14)
C4 0.0415(15) 0.0336(16) 0.0429(16) 0.0015(12) -0.0011(13) 0.0004(12)
C5 0.0389(15) 0.0343(16) 0.0458(17) -0.0013(13) 0.0005(13) 0.0038(12)
C6 0.0457(17) 0.048(2) 0.059(2) -0.0047(17) -0.0077(15) 0.0149(16)
C7 0.054(2) 0.048(2) 0.072(3) -0.0146(18) -0.0066(18) 0.0220(17)
C8 0.0500(18) 0.0424(19) 0.061(2) -0.0171(16) -0.0033(16) 0.0114(15)
C9 0.0398(15) 0.0338(16) 0.0477(17) -0.0048(13) -0.0019(13) 0.0035(12)
C10 0.0382(14) 0.0318(15) 0.0501(18) -0.0042(13) -0.0005(13) 0.0062(12)
C11 0.123(4) 0.040(2) 0.095(4) -0.002(2) -0.064(3) -0.005(3)
C12 0.0507(18) 0.0313(16) 0.058(2) -0.0097(14) -0.0149(15) 0.0057(14)
C13 0.065(2) 0.0340(18) 0.058(2) -0.0037(15) -0.0172(17) -0.0008(16)
C14 0.0482(16) 0.0297(15) 0.0391(16) -0.0020(12) -0.0009(13) 0.0032(13)
C15 0.065(2) 0.0310(16) 0.0381(16) -0.0001(12) -0.0060(14) 0.0009(14)
C16 0.049(2) 0.026(2) 0.043(2) 0.000 -0.0008(19) 0.000
C17 0.163(5) 0.0306(19) 0.056(2) -0.0067(17) -0.043(3) 0.000(2)
C18 0.117(4) 0.056(3) 0.077(3) 0.000 -0.024(3) 0.000
C19 0.056(2) 0.052(3) 0.130(5) 0.037(3) -0.023(3) -0.006(2)
C20 0.0452(17) 0.0355(17) 0.059(2) 0.0139(15) -0.0003(15) 0.0004(14)
C21 0.054(2) 0.0297(17) 0.086(3) 0.0123(17) -0.0175(19) -0.0043(15)
C22 0.0391(15) 0.0333(16) 0.0461(17) 0.0052(13) -0.0004(13) -0.0045(12)
C23 0.119(5) 0.134(5) 0.049(3) 0.007(3) -0.020(3) 0.023(4)
C24 0.098(4) 0.108(5) 0.058(3) -0.009(3) 0.027(3) 0.002(3)
C25 0.074(3) 0.112(5) 0.089(4) -0.012(3) 0.032(3) 0.000(3)
C26 0.052(2) 0.085(4) 0.121(4) -0.010(3) -0.009(3) 0.018(2)
F1 0.0675(17) 0.192(4) 0.110(2) -0.057(2) -0.0350(16) 0.053(2)
F2 0.0751(18) 0.102(2) 0.125(3) 0.0080(19) -0.0448(18) -0.0341(17)
F3 0.091(2) 0.141(3) 0.085(2) 0.044(2) -0.0309(16) -0.003(2)
F4A 0.139(8) 0.082(6) 0.154(8) -0.006(5) -0.049(6) -0.058(6)
F5A 0.206(9) 0.167(8) 0.124(6) -0.112(6) -0.038(7) 0.024(7)
F6A 0.151(6) 0.089(4) 0.129(5) 0.002(4) -0.098(5) 0.001(4)
F5B 0.124(6) 0.119(6) 0.073(4) -0.031(4) -0.013(5) -0.033(5)
F4B 0.112(6) 0.042(4) 0.090(5) -0.006(4) -0.053(5) 0.010(4)
F6B 0.075(5) 0.106(7) 0.106(7) -0.013(6) -0.051(5) -0.003(4)
F7A 0.151(9) 0.041(3) 0.206(11) 0.004(5) -0.087(8) 0.020(4)
F8A 0.068(3) 0.112(5) 0.184(7) 0.042(6) 0.008(5) 0.024(3)
F9A 0.188(6) 0.149(6) 0.131(5) 0.077(5) -0.003(5) 0.037(5)
F7B 0.093(4) 0.083(4) 0.111(5) 0.002(4) 0.009(4) 0.054(4)
F8B 0.100(6) 0.056(4) 0.106(6) 0.011(4) -0.067(5) 0.020(4)
F9B 0.059(3) 0.061(5) 0.115(6) 0.058(4) -0.004(4) -0.008(3)
Lu1 0.04037(7) 0.02945(7) 0.03783(7) 0.00083(5) -0.00524(5) -0.00021(5)
O1 0.0458(12) 0.0459(14) 0.0505(13) -0.0064(10) -0.0054(10) -0.0059(10)
O2 0.0457(11) 0.0385(12) 0.0421(11) -0.0028(9) -0.0038(9) 0.0075(10)
O3 0.0694(16) 0.0353(13) 0.0481(13) -0.0041(10) -0.0146(11) -0.0015(11)
O4 0.0573(13) 0.0260(10) 0.0396(11) -0.0010(8) -0.0062(10) 0.0013(9)
O5 0.0513(13) 0.0377(13) 0.0590(15) 0.0135(11) -0.0132(11) -0.0014(10)
O6 0.0457(12) 0.0298(11) 0.0523(13) 0.0049(9) -0.0113(10) -0.0022(9)
O7 0.0807(19) 0.0698(19) 0.0431(14) 0.0053(13) 0.0046(13) 0.0003(15)
O8 0.0463(13) 0.0713(19) 0.0708(18) -0.0134(14) 0.0061(12) 0.0079(13)

loop_
_atom_type_symbol
_atom_type_description
_atom_type_scat_dispersion_real
_atom_type_scat_dispersion_imag
_atom_type_scat_source
C C 0.0033 0.0016 'International Tables Vol C Tables 4.2.6.8 and 6.1.1.4'
H H 0.0000 0.0000 'International Tables Vol C Tables 4.2.6.8 and 6.1.1.4'
O O 0.0106 0.0060 'International Tables Vol C Tables 4.2.6.8 and 6.1.1.4'
F F 0.0171 0.0103 'International Tables Vol C Tables 4.2.6.8 and 6.1.1.4'
Lu Lu -0.4720 5.8584 'International Tables Vol C Tables 4.2.6.8 and 6.1.1.4'

loop_
_geom_angle_atom_site_label_1
_geom_angle_atom_site_label_2
_geom_angle_atom_site_label_3
_geom_angle
_geom_angle_site_symmetry_1
_geom_angle_site_symmetry_3
F1 C1 F2 108.8(4) . .
F1 C1 F3 105.9(4) . .
F2 C1 F3 104.4(4) . .
F1 C1 C2 114.8(3) . .
F2 C1 C2 111.3(4) . .
F3 C1 C2 110.9(3) . .
O1 C2 C3 128.9(3) . .
O1 C2 C1 112.8(3) . .
C3 C2 C1 118.3(3) . .
C2 C3 C4 121.3(3) . .
C2 C3 H3 119.3 . .
C4 C3 H3 119.3 . .
O2 C4 C3 122.9(3) . .
O2 C4 C5 116.4(3) . .
C3 C4 C5 120.7(3) . .
C10 C5 C6 119.0(3) . .
C10 C5 C4 118.4(3) . .
C6 C5 C4 122.4(3) . .
C7 C6 C5 120.3(3) . .
C7 C6 H6 119.8 . .
C5 C6 H6 119.8 . .
C8 C7 C6 120.2(3) . .
C8 C7 H7 119.9 . .
C6 C7 H7 119.9 . .
C7 C8 C9 120.6(3) . .
C7 C8 H8 119.7 . .
C9 C8 H8 119.7 . .
C10 C9 C8 118.8(3) . .
C10 C9 C22 118.9(3) . 2
C8 C9 C22 122.3(3) . 2
C9 C10 C5 121.0(3) . .
C9 C10 H10 119.5 . .
C5 C10 H10 119.5 . .
F4B C11 F5B 112.1(8) . .
F6A C11 F4A 111.6(7) . .
F6A C11 F5A 104.5(7) . .
F4A C11 F5A 104.1(6) . .
F4B C11 F6B 102.3(7) . .
F5B C11 F6B 101.5(6) . .
F6A C11 C12 116.4(5) . .
F4B C11 C12 118.2(6) . .
F5B C11 C12 115.0(6) . .
F4A C11 C12 113.0(6) . .
F5A C11 C12 105.9(5) . .
F6B C11 C12 105.0(5) . .
O3 C12 C13 128.7(3) . .
O3 C12 C11 113.1(3) . .
C13 C12 C11 118.2(3) . .
C12 C13 C14 122.7(3) . .
C12 C13 H13 118.6 . .
C14 C13 H13 118.6 . .
O4 C14 C13 122.9(3) . .
O4 C14 C15 117.3(3) . .
C13 C14 C15 119.8(3) . .
C16 C15 C17 118.5(3) . .
C16 C15 C14 120.3(3) . .
C17 C15 C14 121.2(3) . .
C15 C16 C15 121.7(4) . 2
C15 C16 H16 119.1 . .
C15 C16 H16 119.1 2 .
C18 C17 C15 120.8(4) . .
C18 C17 H17 119.6 . .
C15 C17 H17 119.6 . .
C17 C18 C17 119.7(6) . 2
C17 C18 H18 120.1 . .
C17 C18 H18 120.1 2 .
F9B C19 F8B 110.9(6) . .
F8A C19 F7A 117.0(7) . .
F9B C19 F7B 104.8(6) . .
F8B C19 F7B 99.9(6) . .
F8A C19 F9A 99.4(6) . .
F7A C19 F9A 101.0(6) . .
F8A C19 C20 115.7(5) . .
F9B C19 C20 116.6(5) . .
F8B C19 C20 115.3(5) . .
F7A C19 C20 115.6(5) . .
F7B C19 C20 107.3(4) . .
F9A C19 C20 104.2(5) . .
O5 C20 C21 128.8(3) . .
O5 C20 C19 114.5(3) . .
C21 C20 C19 116.7(3) . .
C20 C21 C22 121.9(3) . .
C20 C21 H21 119.1 . .
C22 C21 H21 119.1 . .
O6 C22 C21 124.5(3) . .
O6 C22 C9 117.6(3) . 2
C21 C22 C9 117.8(3) . 2
O7 C23 H23A 109.5 . .
O7 C23 H23B 109.5 . .
H23A C23 H23B 109.5 . .
O7 C23 H23C 109.5 . .
H23A C23 H23C 109.5 . .
H23B C23 H23C 109.5 . .
O7 C24 C25 107.1(4) . .
O7 C24 H24A 110.3 . .
C25 C24 H24A 110.3 . .
O7 C24 H24B 110.3 . .
C25 C24 H24B 110.3 . .
H24A C24 H24B 108.5 . .
O8 C25 C24 108.1(4) . .
O8 C25 H25A 110.1 . .
C24 C25 H25A 110.1 . .
O8 C25 H25B 110.1 . .
C24 C25 H25B 110.1 . .
H25A C25 H25B 108.4 . .
O8 C26 H26A 109.5 . .
O8 C26 H26B 109.5 . .
H26A C26 H26B 109.5 . .
O8 C26 H26C 109.5 . .
H26A C26 H26C 109.5 . .
H26B C26 H26C 109.5 . .
O2 Lu1 O3 123.57(9) . .
O2 Lu1 O1 73.81(8) . .
O3 Lu1 O1 71.85(9) . .
O2 Lu1 O4 76.22(8) . .
O3 Lu1 O4 75.06(8) . .
O1 Lu1 O4 109.71(9) . .
O2 Lu1 O6 75.97(8) . .
O3 Lu1 O6 149.67(9) . .
O1 Lu1 O6 138.48(8) . .
O4 Lu1 O6 89.69(8) . .
O2 Lu1 O5 80.78(9) . .
O3 Lu1 O5 127.80(8) . .
O1 Lu1 O5 73.33(9) . .
O4 Lu1 O5 154.61(8) . .
O6 Lu1 O5 74.29(8) . .
O2 Lu1 O7 150.75(9) . .
O3 Lu1 O7 72.71(10) . .
O1 Lu1 O7 91.59(10) . .
O4 Lu1 O7 133.02(9) . .
O6 Lu1 O7 101.49(10) . .
O5 Lu1 O7 70.66(10) . .
O2 Lu1 O8 136.14(9) . .
O3 Lu1 O8 78.94(10) . .
O1 Lu1 O8 147.67(9) . .
O4 Lu1 O8 74.76(9) . .
O6 Lu1 O8 71.73(9) . .
O5 Lu1 O8 116.82(10) . .
O7 Lu1 O8 66.24(10) . .
C2 O1 Lu1 129.9(2) . .
C4 O2 Lu1 133.1(2) . .
C12 O3 Lu1 132.6(2) . .
C14 O4 Lu1 136.3(2) . .
C20 O5 Lu1 133.8(2) . .
C22 O6 Lu1 136.7(2) . .
C23 O7 C24 112.6(4) . .
C23 O7 Lu1 119.4(3) . .
C24 O7 Lu1 116.0(3) . .
C26 O8 C25 112.2(4) . .
C26 O8 Lu1 122.4(3) . .
C25 O8 Lu1 117.2(3) . .

loop_
_geom_bond_atom_site_label_1
_geom_bond_atom_site_label_2
_geom_bond_distance
_geom_bond_site_symmetry_2
C1 F1 1.306(5) .
C1 F2 1.316(5) .
C1 F3 1.319(5) .
C1 C2 1.527(5) .
C2 O1 1.256(4) .
C2 C3 1.373(5) .
C3 C4 1.414(4) .
C3 H3 0.9300 .
C4 O2 1.256(4) .
C4 C5 1.495(4) .
C5 C10 1.392(4) .
C5 C6 1.395(4) .
C6 C7 1.382(5) .
C6 H6 0.9300 .
C7 C8 1.378(5) .
C7 H7 0.9300 .
C8 C9 1.396(4) .
C8 H8 0.9300 .
C9 C10 1.389(4) .
C9 C22 1.497(4) 2
C10 H10 0.9300 .
C11 F6A 1.242(6) .
C11 F4B 1.280(9) .
C11 F5B 1.267(8) .
C11 F4A 1.329(8) .
C11 F5A 1.385(8) .
C11 F6B 1.444(8) .
C11 C12 1.530(5) .
C12 O3 1.248(4) .
C12 C13 1.373(5) .
C13 C14 1.410(4) .
C13 H13 0.9300 .
C14 O4 1.266(4) .
C14 C15 1.491(4) .
C15 C16 1.388(4) .
C15 C17 1.392(5) .
C16 C15 1.388(4) 2
C16 H16 0.9300 .
C17 C18 1.384(5) .
C17 H17 0.9300 .
C18 C17 1.384(5) 2
C18 H18 0.9300 .
C19 F8A 1.217(7) .
C19 F9B 1.255(7) .
C19 F8B 1.276(7) .
C19 F7A 1.292(8) .
C19 F7B 1.442(7) .
C19 F9A 1.429(8) .
C19 C20 1.525(5) .
C20 O5 1.241(4) .
C20 C21 1.376(5) .
C21 C22 1.402(4) .
C21 H21 0.9300 .
C22 O6 1.254(4) .
C22 C9 1.497(4) 2
C23 O7 1.435(6) .
C23 H23A 0.9600 .
C23 H23B 0.9600 .
C23 H23C 0.9600 .
C24 O7 1.439(6) .
C24 C25 1.476(8) .
C24 H24A 0.9700 .
C24 H24B 0.9700 .
C25 O8 1.431(6) .
C25 H25A 0.9700 .
C25 H25B 0.9700 .
C26 O8 1.430(5) .
C26 H26A 0.9600 .
C26 H26B 0.9600 .
C26 H26C 0.9600 .
Lu1 O2 2.254(2) .
Lu1 O3 2.262(2) .
Lu1 O1 2.276(2) .
Lu1 O4 2.277(2) .
Lu1 O6 2.278(2) .
Lu1 O5 2.287(2) .
Lu1 O7 2.403(3) .
Lu1 O8 2.454(3) .

loop_
_geom_hbond_atom_site_label_D
_geom_hbond_atom_site_label_H
_geom_hbond_atom_site_label_A
_geom_hbond_distance_DH
_geom_hbond_distance_HA
_geom_hbond_distance_DA
_geom_hbond_angle_DHA
_geom_hbond_site_symmetry_A
C26 H26B O4 0.96 2.54 3.148(6) 121.0 .
C24 H24A O3 0.97 2.58 3.056(6) 110.4 .
C23 H23B O5 0.96 2.53 3.073(6) 116.0 .
C21 H21 F7A 0.93 2.33 2.701(9) 103.2 .
C13 H13 F4A 0.93 2.38 2.732(11) 102.0 .
C3 H3 F1 0.93 2.37 2.726(4) 102.4 .

loop_
_geom_torsion_atom_site_label_1
_geom_torsion_atom_site_label_2
_geom_torsion_atom_site_label_3
_geom_torsion_atom_site_label_4
_geom_torsion
_geom_torsion_site_symmetry_1
_geom_torsion_site_symmetry_2
_geom_torsion_site_symmetry_3
_geom_torsion_site_symmetry_4
F1 C1 C2 O1 -178.7(4) . . . .
F2 C1 C2 O1 -54.5(5) . . . .
F3 C1 C2 O1 61.3(5) . . . .
F1 C1 C2 C3 1.6(6) . . . .
F2 C1 C2 C3 125.8(4) . . . .
F3 C1 C2 C3 -118.4(4) . . . .
O1 C2 C3 C4 1.2(6) . . . .
C1 C2 C3 C4 -179.2(3) . . . .
C2 C3 C4 O2 4.1(5) . . . .
C2 C3 C4 C5 -175.7(3) . . . .
O2 C4 C5 C10 12.7(4) . . . .
C3 C4 C5 C10 -167.5(3) . . . .
O2 C4 C5 C6 -163.5(3) . . . .
C3 C4 C5 C6 16.3(5) . . . .
C10 C5 C6 C7 -0.8(6) . . . .
C4 C5 C6 C7 175.3(4) . . . .
C5 C6 C7 C8 -0.2(6) . . . .
C6 C7 C8 C9 0.3(6) . . . .
C7 C8 C9 C10 0.7(6) . . . .
C7 C8 C9 C22 -177.7(4) . . . 2
C8 C9 C10 C5 -1.7(5) . . . .
C22 C9 C10 C5 176.7(3) 2 . . .
C6 C5 C10 C9 1.8(5) . . . .
C4 C5 C10 C9 -174.5(3) . . . .
F6A C11 C12 O3 28.8(9) . . . .
F4B C11 C12 O3 -172.4(8) . . . .
F5B C11 C12 O3 -36.2(9) . . . .
F4A C11 C12 O3 159.9(6) . . . .
F5A C11 C12 O3 -86.7(6) . . . .
F6B C11 C12 O3 74.4(6) . . . .
F6A C11 C12 C13 -151.3(8) . . . .
F4B C11 C12 C13 7.5(10) . . . .
F5B C11 C12 C13 143.7(8) . . . .
F4A C11 C12 C13 -20.2(8) . . . .
F5A C11 C12 C13 93.2(7) . . . .
F6B C11 C12 C13 -105.7(6) . . . .
O3 C12 C13 C14 0.1(7) . . . .
C11 C12 C13 C14 -179.8(4) . . . .
C12 C13 C14 O4 -9.5(6) . . . .
C12 C13 C14 C15 170.0(3) . . . .
O4 C14 C15 C16 -9.4(5) . . . .
C13 C14 C15 C16 171.1(3) . . . .
O4 C14 C15 C17 169.8(4) . . . .
C13 C14 C15 C17 -9.7(6) . . . .
C17 C15 C16 C15 -0.3(4) . . . 2
C14 C15 C16 C15 178.9(4) . . . 2
C16 C15 C17 C18 0.7(7) . . . .
C14 C15 C17 C18 -178.5(4) . . . .
C15 C17 C18 C17 -0.4(4) . . . 2
F8A C19 C20 O5 -35.5(9) . . . .
F9B C19 C20 O5 143.1(7) . . . .
F8B C19 C20 O5 10.5(8) . . . .
F7A C19 C20 O5 -177.6(8) . . . .
F7B C19 C20 O5 -99.8(6) . . . .
F9A C19 C20 O5 72.5(7) . . . .
F8A C19 C20 C21 142.0(8) . . . .
F9B C19 C20 C21 -39.4(8) . . . .
F8B C19 C20 C21 -172.0(7) . . . .
F7A C19 C20 C21 -0.1(9) . . . .
F7B C19 C20 C21 77.7(6) . . . .
F9A C19 C20 C21 -110.0(7) . . . .
O5 C20 C21 C22 0.0(7) . . . .
C19 C20 C21 C22 -177.1(4) . . . .
C20 C21 C22 O6 -2.0(6) . . . .
C20 C21 C22 C9 175.2(4) . . . 2
O7 C24 C25 O8 -54.1(6) . . . .
C3 C2 O1 Lu1 18.8(6) . . . .
C1 C2 O1 Lu1 -160.9(2) . . . .
C3 C4 O2 Lu1 -31.1(5) . . . .
C5 C4 O2 Lu1 148.7(2) . . . .
C13 C12 O3 Lu1 14.2(6) . . . .
C11 C12 O3 Lu1 -165.9(3) . . . .
C13 C14 O4 Lu1 4.9(5) . . . .
C15 C14 O4 Lu1 -174.6(2) . . . .
C21 C20 O5 Lu1 -0.9(7) . . . .
C19 C20 O5 Lu1 176.2(3) . . . .
C21 C22 O6 Lu1 5.4(6) . . . .
C9 C22 O6 Lu1 -171.8(2) 2 . . .
C25 C24 O7 C23 -167.7(5) . . . .
C25 C24 O7 Lu1 49.7(5) . . . .
C24 C25 O8 C26 -174.1(5) . . . .
C24 C25 O8 Lu1 36.5(6) . . . .
